data_4515725
loop_
_publ_author_name
'Zhang, Luoqiang'
'Zhu, Lei'
'Zhang, Yuming'
'Yang, Yudong'
'Wu, Yimin'
'Ma, Weixin'
'Lan, Yu'
'You, Jingsong'

_publ_section_title
;
 Experimental and Theoretical Studies on Ru(II)-Catalyzed Oxidative
 C--H/C--H Coupling of Phenols with Aromatic Amides Using Air as Oxidant:
 Scope, Synthetic Applications, and Mechanistic Insights
;
_journal_issue 9
_journal_name_full 'ACS Catalysis'
_journal_page_first 8324
_journal_paper_doi 10.1021/acscatal.8b02816
_journal_volume 8
_journal_year 2018
_chemical_formula_moiety 'C22 H24 Cl N O Ru'
_chemical_formula_sum 'C22 H24 Cl N O Ru'
_chemical_formula_weight 454.94
_space_group_crystal_system monoclinic
_space_group_IT_number 14
_space_group_name_Hall '-P 2yn'
_space_group_name_H-M_alt 'P 1 21/n 1'
_atom_sites_solution_hydrogens geom
_atom_sites_solution_primary direct
_audit_creation_date 2017-05-16
_audit_creation_method
;
Olex2 1.2
(compiled 2016.02.19 svn.r3266 for OlexSys, GUI svn.r5155)
;
_cell_angle_alpha 90
_cell_angle_beta 99.939(5)
_cell_angle_gamma 90
_cell_formula_units_Z 4
_cell_length_a 11.6782(5)
_cell_length_b 8.2226(4)
_cell_length_c 20.4400(10)
_cell_measurement_reflns_used 5322
_cell_measurement_temperature 298.0(2)
_cell_measurement_theta_max 72.6550
_cell_measurement_theta_min 5.3210
_cell_volume 1933.30(16)
_computing_cell_refinement
;
CrysAlisPro, Agilent Technologies,
Version 1.171.37.35 (release 13-08-2014 CrysAlis171 .NET)
(compiled Aug 13 2014,18:06:01)
;
_computing_data_collection
;
CrysAlisPro, Agilent Technologies,
Version 1.171.37.35 (release 13-08-2014 CrysAlis171 .NET)
(compiled Aug 13 2014,18:06:01)
;
_computing_data_reduction
;
CrysAlisPro, Agilent Technologies,
Version 1.171.37.35 (release 13-08-2014 CrysAlis171 .NET)
(compiled Aug 13 2014,18:06:01)
;
_computing_molecular_graphics 'Olex2 (Dolomanov et al., 2009)'
_computing_publication_material 'Olex2 (Dolomanov et al., 2009)'
_computing_structure_refinement 'ShelXL (Sheldrick, 2015)'
_computing_structure_solution 'ShelXT (Sheldrick, 2015)'
_diffrn_ambient_environment air
_diffrn_ambient_temperature 298.0(2)
_diffrn_detector 'CCD plate'
_diffrn_detector_area_resol_mean 15.9595
_diffrn_detector_type EosS2
_diffrn_measured_fraction_theta_full 0.999
_diffrn_measured_fraction_theta_max 0.980
_diffrn_measurement_details
;
#__ type_ start__ end____ width___ exp.time_
  1 omega   20.00  104.00   1.0000    2.6600
omega____ theta____ kappa____ phi______ frames
    -       36.4171   57.0000 -150.0000 84

#__ type_ start__ end____ width___ exp.time_
  2 omega  -31.00   53.00   1.0000    2.6600
omega____ theta____ kappa____ phi______ frames
    -       36.4171  -57.0000  -90.0000 84

#__ type_ start__ end____ width___ exp.time_
  3 omega    1.00   75.00   1.0000    2.6600
omega____ theta____ kappa____ phi______ frames
    -       36.4171  -99.0000 -180.0000 74

#__ type_ start__ end____ width___ exp.time_
  4 omega   23.00   90.00   1.0000    2.6600
omega____ theta____ kappa____ phi______ frames
    -       36.4171 -125.0000    0.0000 67

#__ type_ start__ end____ width___ exp.time_
  5 omega    1.00   75.00   1.0000    2.6600
omega____ theta____ kappa____ phi______ frames
    -       36.4171  -99.0000 -120.0000 74

#__ type_ start__ end____ width___ exp.time_
  6 omega  -33.00   55.00   1.0000    2.6600
omega____ theta____ kappa____ phi______ frames
    -       36.4171  -38.0000  -60.0000 88

#__ type_ start__ end____ width___ exp.time_
  7 omega   90.00  175.00   1.0000   10.6500
omega____ theta____ kappa____ phi______ frames
    -      108.0000   61.0000  -90.0000 85

#__ type_ start__ end____ width___ exp.time_
  8 omega   40.00   98.00   1.0000   10.6500
omega____ theta____ kappa____ phi______ frames
    -      108.0000  -45.0000  120.0000 58

#__ type_ start__ end____ width___ exp.time_
  9 omega   40.00   98.00   1.0000   10.6500
omega____ theta____ kappa____ phi______ frames
    -      108.0000  -45.0000   60.0000 58

#__ type_ start__ end____ width___ exp.time_
 10 omega   40.00   98.00   1.0000   10.6500
omega____ theta____ kappa____ phi______ frames
    -      108.0000  -45.0000 -180.0000 58

#__ type_ start__ end____ width___ exp.time_
 11 omega   38.00   91.00   1.0000   10.6500
omega____ theta____ kappa____ phi______ frames
    -      108.0000  -30.0000    0.0000 53

#__ type_ start__ end____ width___ exp.time_
 12 omega   38.00   91.00   1.0000   10.6500
omega____ theta____ kappa____ phi______ frames
    -      108.0000  -30.0000   60.0000 53

#__ type_ start__ end____ width___ exp.time_
 13 omega   40.00   98.00   1.0000   10.6500
omega____ theta____ kappa____ phi______ frames
    -      108.0000  -45.0000  -60.0000 58

#__ type_ start__ end____ width___ exp.time_
 14 omega   40.00   98.00   1.0000   10.6500
omega____ theta____ kappa____ phi______ frames
    -      108.0000  -45.0000    0.0000 58

#__ type_ start__ end____ width___ exp.time_
 15 omega   38.00  116.00   1.0000   10.6500
omega____ theta____ kappa____ phi______ frames
    -      108.0000 -111.0000   90.0000 78

#__ type_ start__ end____ width___ exp.time_
 16 omega   41.00  126.00   1.0000   10.6500
omega____ theta____ kappa____ phi______ frames
    -      108.0000  -61.0000  150.0000 85

#__ type_ start__ end____ width___ exp.time_
 17 omega   20.00  104.00   1.0000    2.6600
omega____ theta____ kappa____ phi______ frames
    -       36.4171   57.0000   90.0000 84

#__ type_ start__ end____ width___ exp.time_
 18 omega  -31.00   28.00   1.0000    2.6600
omega____ theta____ kappa____ phi______ frames
    -       36.4171  -57.0000   60.0000 59

#__ type_ start__ end____ width___ exp.time_
 19 omega   10.00  104.00   1.0000    2.6600
omega____ theta____ kappa____ phi______ frames
    -       36.4171   77.0000  -30.0000 94
;
_diffrn_measurement_device 'four-circle diffractometer'
_diffrn_measurement_device_type 'New Gemini, Dual, Cu at zero, EosS2'
_diffrn_measurement_method '\w scans'
_diffrn_orient_matrix_UB_11 -0.0903352000
_diffrn_orient_matrix_UB_12 0.0597469000
_diffrn_orient_matrix_UB_13 0.0412650000
_diffrn_orient_matrix_UB_21 0.0982836000
_diffrn_orient_matrix_UB_22 0.0348313000
_diffrn_orient_matrix_UB_23 0.0589261000
_diffrn_orient_matrix_UB_31 0.0112963000
_diffrn_orient_matrix_UB_32 0.1741123000
_diffrn_orient_matrix_UB_33 -0.0260254000
_diffrn_radiation_monochromator graphite
_diffrn_radiation_probe x-ray
_diffrn_radiation_type CuK\a
_diffrn_radiation_wavelength 1.54184
_diffrn_reflns_av_R_equivalents 0.0430
_diffrn_reflns_av_unetI/netI 0.0357
_diffrn_reflns_Laue_measured_fraction_full 0.999
_diffrn_reflns_Laue_measured_fraction_max 0.980
_diffrn_reflns_limit_h_max 14
_diffrn_reflns_limit_h_min -13
_diffrn_reflns_limit_k_max 9
_diffrn_reflns_limit_k_min -6
_diffrn_reflns_limit_l_max 23
_diffrn_reflns_limit_l_min -25
_diffrn_reflns_number 11402
_diffrn_reflns_point_group_measured_fraction_full 0.999
_diffrn_reflns_point_group_measured_fraction_max 0.980
_diffrn_reflns_theta_full 67.684
_diffrn_reflns_theta_max 72.615
_diffrn_reflns_theta_min 4.745
_diffrn_source 'Enhance (Cu) X-ray Source'
_exptl_absorpt_coefficient_mu 7.906
_exptl_absorpt_correction_T_max 1.00000
_exptl_absorpt_correction_T_min 0.34851
_exptl_absorpt_correction_type multi-scan
_exptl_absorpt_process_details
;
CrysAlisPro, Agilent Technologies,
Version 1.171.37.35 (release 13-08-2014 CrysAlis171 .NET)
(compiled Aug 13 2014,18:06:01)
Empirical absorption correction using spherical harmonics,
 implemented in SCALE3 ABSPACK scaling algorithm.
;
_exptl_crystal_colour 'dull orangish orange'
_exptl_crystal_colour_lustre dull
_exptl_crystal_colour_modifier orangish
_exptl_crystal_colour_primary orange
_exptl_crystal_density_diffrn 1.563
_exptl_crystal_description plate
_exptl_crystal_F_000 928
_exptl_crystal_size_max 0.6
_exptl_crystal_size_mid 0.3
_exptl_crystal_size_min 0.15
_refine_diff_density_max 0.919
_refine_diff_density_min -0.843
_refine_diff_density_rms 0.123
_refine_ls_extinction_method none
_refine_ls_goodness_of_fit_ref 1.028
_refine_ls_hydrogen_treatment constr
_refine_ls_matrix_type full
_refine_ls_number_parameters 239
_refine_ls_number_reflns 3772
_refine_ls_number_restraints 0
_refine_ls_restrained_S_all 1.028
_refine_ls_R_factor_all 0.0505
_refine_ls_R_factor_gt 0.0469
_refine_ls_shift/su_max 0.001
_refine_ls_shift/su_mean 0.000
_refine_ls_structure_factor_coef Fsqd
_refine_ls_weighting_details 'w=1/[\s^2^(Fo^2^)+(0.0950P)^2^+0.1778P] where P=(Fo^2^+2Fc^2^)/3'
_refine_ls_weighting_scheme calc
_refine_ls_wR_factor_gt 0.1227
_refine_ls_wR_factor_ref 0.1292
_reflns_Friedel_coverage 0.000
_reflns_number_gt 3409
_reflns_number_total 3772
_reflns_threshold_expression 'I > 2\s(I)'
_cod_data_source_file cs8b02816_si_003.cif
_cod_data_source_block yjs-0002
_cod_database_code 4515725
_shelx_space_group_comment
;
The symmetry employed for this shelxl refinement is uniquely defined
by the following loop, which should always be used as a source of
symmetry information in preference to the above space-group names.
They are only intended as comments.
;
_reflns_odcompleteness_completeness 99.87
_reflns_odcompleteness_iscentric 1
_reflns_odcompleteness_theta 66.97
_olex2_refinement_description
;
1. Fixed Uiso
 At 1.2 times of:
  All C(H) groups
 At 1.5 times of:
  All C(H,H,H) groups
2.a Ternary CH refined with riding coordinates:
 C00I(H00I)
2.b Aromatic/amide H refined with riding coordinates:
 C006(H006), C009(H009), C00A(H00A), C00B(H00B), C00C(H00C), C00D(H00D),
 C00E(H00E), C00J(H00J), C00K(H00K), C00L(H00L), C00N(H00N)
2.c Idealised Me refined as rotating group:
 C00M(H00F,H00G,H00H), C00O(H00M,H00O,H00P), C00P(H00Q,H00R,H00S), C00Q(H00T,
 H00U,H00V)
;
_shelx_shelxl_version_number 2014/7
_olex2_date_sample_data_collection 2017-05-15
_olex2_submission_special_instructions 'No special instructions were received'

loop_
_space_group_symop_operation_xyz
'x, y, z'
'-x+1/2, y+1/2, -z+1/2'
'-x, -y, -z'
'x-1/2, -y-1/2, z-1/2'

loop_
_atom_site_label
_atom_site_type_symbol
_atom_site_fract_x
_atom_site_fract_y
_atom_site_fract_z
_atom_site_U_iso_or_equiv
_atom_site_adp_type
_atom_site_occupancy
_atom_site_site_symmetry_order
_atom_site_calc_flag
_atom_site_refinement_flags_posn
Ru01 Ru 0.76339(2) 0.71313(3) 0.41464(2) 0.03228(14) Uani 1 1 d .
Cl02 Cl 0.75736(9) 0.42585(13) 0.39111(7) 0.0580(3) Uani 1 1 d .
O003 O 0.5264(2) 0.8576(4) 0.45085(13) 0.0485(6) Uani 1 1 d .
N004 N 0.6648(2) 0.6620(4) 0.48974(15) 0.0385(6) Uani 1 1 d .
C005 C 0.9192(3) 0.7471(5) 0.3671(2) 0.0382(7) Uani 1 1 d .
C006 C 0.8410(3) 0.8753(5) 0.35036(18) 0.0376(7) Uani 1 1 d .
H006 H 0.8157 0.9008 0.3059 0.045 Uiso 1 1 calc R
C007 C 0.4680(4) 0.7358(6) 0.2502(2) 0.0498(10) Uani 1 1 d .
C008 C 0.8368(3) 0.9299(5) 0.46846(18) 0.0432(8) Uani 1 1 d .
C009 C 0.5727(4) 0.6983(5) 0.2893(2) 0.0425(8) Uani 1 1 d .
H009 H 0.6278 0.6429 0.2700 0.051 Uiso 1 1 calc R
C00A C 0.9205(3) 0.8040(5) 0.4852(2) 0.0444(9) Uani 1 1 d .
H00A H 0.9494 0.7819 0.5296 0.053 Uiso 1 1 calc R
C00B C 0.5155(4) 0.7288(6) 0.5521(2) 0.0559(11) Uani 1 1 d .
H00B H 0.4498 0.7896 0.5557 0.067 Uiso 1 1 calc R
C00C C 0.9594(3) 0.7141(5) 0.4360(2) 0.0410(9) Uani 1 1 d .
H00C H 1.0127 0.6306 0.4479 0.049 Uiso 1 1 calc R
C00D C 0.4065(3) 0.8558(6) 0.3462(2) 0.0482(9) Uani 1 1 d .
H00D H 0.3514 0.9104 0.3658 0.058 Uiso 1 1 calc R
C00E C 0.3838(4) 0.8149(6) 0.2793(2) 0.0515(10) Uani 1 1 d .
H00E H 0.3122 0.8404 0.2538 0.062 Uiso 1 1 calc R
C00F C 0.5713(4) 0.7466(6) 0.4969(2) 0.0425(8) Uani 1 1 d .
C00G C 0.6006(3) 0.7392(5) 0.35647(19) 0.0362(7) Uani 1 1 d .
C00H C 0.5127(3) 0.8134(5) 0.38286(19) 0.0399(8) Uani 1 1 d .
C00I C 0.9668(3) 0.6475(6) 0.3151(2) 0.0467(9) Uani 1 1 d .
H00I H 0.9795 0.5364 0.3321 0.056 Uiso 1 1 calc R
C00J C 0.7058(4) 0.5534(6) 0.5378(2) 0.0519(10) Uani 1 1 d .
H00J H 0.7704 0.4911 0.5330 0.062 Uiso 1 1 calc R
C00K C 0.7996(3) 0.9676(4) 0.40058(19) 0.0395(7) Uani 1 1 d .
H00K H 0.7479 1.0529 0.3887 0.047 Uiso 1 1 calc R
C00L C 0.6567(4) 0.5313(7) 0.5930(2) 0.0624(12) Uani 1 1 d .
H00L H 0.6880 0.4570 0.6255 0.075 Uiso 1 1 calc R
C00M C 0.7903(4) 1.0232(6) 0.5212(2) 0.0579(11) Uani 1 1 d .
H00F H 0.7230 1.0838 0.5013 0.087 Uiso 1 1 calc GR
H00G H 0.8489 1.0967 0.5427 0.087 Uiso 1 1 calc GR
H00H H 0.7694 0.9488 0.5534 0.087 Uiso 1 1 calc GR
C00N C 0.5597(4) 0.6212(7) 0.5996(2) 0.0630(13) Uani 1 1 d .
H00N H 0.5247 0.6077 0.6368 0.076 Uiso 1 1 calc R
C00O C 0.4455(6) 0.6951(7) 0.1770(3) 0.0736(17) Uani 1 1 d .
H00M H 0.4843 0.7727 0.1534 0.110 Uiso 1 1 calc GR
H00O H 0.3634 0.6985 0.1605 0.110 Uiso 1 1 calc GR
H00P H 0.4745 0.5880 0.1706 0.110 Uiso 1 1 calc GR
C00P C 0.8880(4) 0.6385(9) 0.2493(3) 0.0758(16) Uani 1 1 d .
H00Q H 0.8120 0.6048 0.2556 0.114 Uiso 1 1 calc GR
H00R H 0.9184 0.5614 0.2215 0.114 Uiso 1 1 calc GR
H00S H 0.8831 0.7437 0.2286 0.114 Uiso 1 1 calc GR
C00Q C 1.0838(5) 0.7172(8) 0.3071(4) 0.088(2) Uani 1 1 d .
H00T H 1.0729 0.8225 0.2867 0.131 Uiso 1 1 calc GR
H00U H 1.1204 0.6461 0.2796 0.131 Uiso 1 1 calc GR
H00V H 1.1322 0.7269 0.3499 0.131 Uiso 1 1 calc GR

loop_
_atom_site_aniso_label
_atom_site_aniso_U_11
_atom_site_aniso_U_22
_atom_site_aniso_U_33
_atom_site_aniso_U_23
_atom_site_aniso_U_13
_atom_site_aniso_U_12
Ru01 0.02736(19) 0.0332(2) 0.03414(19) 0.00036(8) -0.00072(12) -0.00165(8)
Cl02 0.0552(6) 0.0369(5) 0.0827(7) -0.0067(5) 0.0140(5) -0.0041(4)
O003 0.0504(15) 0.0557(18) 0.0392(13) 0.0007(12) 0.0072(11) 0.0136(13)
N004 0.0326(13) 0.0439(17) 0.0381(15) 0.0066(13) 0.0035(11) -0.0060(13)
C005 0.0302(17) 0.0436(18) 0.0405(19) -0.0001(16) 0.0054(14) -0.0066(15)
C006 0.0376(16) 0.0361(18) 0.0390(16) 0.0060(14) 0.0059(13) -0.0050(14)
C007 0.053(2) 0.050(2) 0.041(2) -0.0037(17) -0.0066(18) -0.0028(18)
C008 0.0363(17) 0.048(2) 0.0429(18) -0.0106(16) 0.0007(14) -0.0129(15)
C009 0.0402(19) 0.044(2) 0.040(2) -0.0057(14) -0.0012(15) -0.0015(15)
C00A 0.0368(18) 0.058(3) 0.0349(19) -0.0025(15) -0.0046(14) -0.0123(16)
C00B 0.049(2) 0.077(3) 0.044(2) -0.002(2) 0.0133(19) -0.008(2)
C00C 0.0216(15) 0.051(3) 0.048(2) 0.0054(15) -0.0004(14) 0.0002(13)
C00D 0.0337(16) 0.059(3) 0.052(2) 0.0107(19) 0.0057(15) 0.0037(17)
C00E 0.0368(19) 0.057(2) 0.054(2) 0.0140(19) -0.0088(17) -0.0019(17)
C00F 0.0380(19) 0.051(2) 0.0367(19) 0.0029(17) 0.0014(15) -0.0057(17)
C00G 0.0308(16) 0.0385(18) 0.0358(18) 0.0013(14) -0.0043(14) 0.0003(14)
C00H 0.0333(17) 0.047(2) 0.0373(18) 0.0050(15) 0.0011(14) -0.0005(14)
C00I 0.0393(17) 0.049(2) 0.052(2) -0.0091(17) 0.0086(15) -0.0004(17)
C00J 0.047(2) 0.053(3) 0.053(2) 0.0149(19) 0.0030(17) -0.0030(18)
C00K 0.0395(17) 0.0273(17) 0.0504(19) 0.0015(14) 0.0036(15) -0.0020(14)
C00L 0.066(3) 0.064(3) 0.054(2) 0.022(2) 0.000(2) -0.008(2)
C00M 0.049(2) 0.071(3) 0.053(2) -0.023(2) 0.0069(17) -0.013(2)
C00N 0.062(3) 0.085(4) 0.043(2) 0.010(2) 0.0119(19) -0.016(2)
C00O 0.092(4) 0.071(4) 0.044(3) -0.010(2) -0.024(3) 0.006(3)
C00P 0.058(3) 0.105(5) 0.062(3) -0.036(3) 0.004(2) 0.012(3)
C00Q 0.051(3) 0.111(6) 0.109(5) -0.054(4) 0.036(3) -0.018(3)

loop_
_atom_type_symbol
_atom_type_description
_atom_type_scat_dispersion_real
_atom_type_scat_dispersion_imag
_atom_type_scat_source
C C 0.0181 0.0091 'International Tables Vol C Tables 4.2.6.8 and 6.1.1.4'
H H 0.0000 0.0000 'International Tables Vol C Tables 4.2.6.8 and 6.1.1.4'
Cl Cl 0.3639 0.7018 'International Tables Vol C Tables 4.2.6.8 and 6.1.1.4'
N N 0.0311 0.0180 'International Tables Vol C Tables 4.2.6.8 and 6.1.1.4'
O O 0.0492 0.0322 'International Tables Vol C Tables 4.2.6.8 and 6.1.1.4'
Ru Ru 0.0552 3.2960 'International Tables Vol C Tables 4.2.6.8 and 6.1.1.4'

loop_
_geom_angle_atom_site_label_1
_geom_angle_atom_site_label_2
_geom_angle_atom_site_label_3
_geom_angle
N004 Ru01 Cl02 87.08(10)
N004 Ru01 C005 158.73(13)
N004 Ru01 C006 153.64(14)
N004 Ru01 C008 90.72(13)
N004 Ru01 C00A 94.96(13)
N004 Ru01 C00C 121.50(13)
N004 Ru01 C00K 115.60(14)
C005 Ru01 Cl02 91.94(12)
C005 Ru01 C00A 66.52(15)
C005 Ru01 C00C 37.27(15)
C006 Ru01 Cl02 118.75(11)
C006 Ru01 C005 37.02(15)
C006 Ru01 C008 68.70(14)
C006 Ru01 C00A 78.79(14)
C006 Ru01 C00C 66.42(14)
C008 Ru01 Cl02 153.33(11)
C008 Ru01 C005 80.69(15)
C008 Ru01 C00A 37.32(15)
C008 Ru01 C00C 66.66(14)
C00A Ru01 Cl02 116.42(11)
C00C Ru01 Cl02 92.04(10)
C00C Ru01 C00A 35.83(16)
C00G Ru01 Cl02 89.70(12)
C00G Ru01 N004 82.89(14)
C00G Ru01 C005 118.36(15)
C00G Ru01 C006 91.53(14)
C00G Ru01 C008 116.41(16)
C00G Ru01 C00A 153.73(15)
C00G Ru01 C00C 155.60(16)
C00G Ru01 C00K 90.25(15)
C00K Ru01 Cl02 157.12(11)
C00K Ru01 C005 68.11(15)
C00K Ru01 C006 38.38(14)
C00K Ru01 C008 37.92(14)
C00K Ru01 C00A 66.97(14)
C00K Ru01 C00C 78.90(13)
C00F O003 C00H 118.4(3)
C00F N004 Ru01 122.6(3)
C00F N004 C00J 117.5(3)
C00J N004 Ru01 119.3(3)
C006 C005 Ru01 69.7(2)
C006 C005 C00C 118.3(4)
C006 C005 C00I 122.5(4)
C00C C005 Ru01 72.6(2)
C00C C005 C00I 119.2(4)
C00I C005 Ru01 131.5(3)
Ru01 C006 H006 129.2
C005 C006 Ru01 73.3(2)
C005 C006 H006 119.5
C005 C006 C00K 120.9(3)
C00K C006 Ru01 70.3(2)
C00K C006 H006 119.5
C009 C007 C00E 118.5(4)
C009 C007 C00O 120.7(5)
C00E C007 C00O 120.7(4)
C00A C008 Ru01 73.9(2)
C00A C008 C00M 121.1(4)
C00K C008 Ru01 70.0(2)
C00K C008 C00A 118.5(4)
C00K C008 C00M 120.3(4)
C00M C008 Ru01 128.2(3)
C007 C009 H009 118.3
C007 C009 C00G 123.4(4)
C00G C009 H009 118.3
Ru01 C00A H00A 132.6
C008 C00A Ru01 68.8(2)
C008 C00A H00A 119.7
C00C C00A Ru01 72.0(2)
C00C C00A C008 120.6(4)
C00C C00A H00A 119.7
C00F C00B H00B 120.8
C00N C00B H00B 120.8
C00N C00B C00F 118.3(5)
Ru01 C00C H00C 131.2
C005 C00C Ru01 70.2(2)
C005 C00C H00C 119.3
C00A C00C Ru01 72.2(2)
C00A C00C C005 121.3(4)
C00A C00C H00C 119.3
C00E C00D H00D 120.8
C00H C00D H00D 120.8
C00H C00D C00E 118.4(4)
C007 C00E H00E 119.9
C00D C00E C007 120.3(4)
C00D C00E H00E 119.9
O003 C00F C00B 117.0(4)
N004 C00F O003 120.4(4)
N004 C00F C00B 122.7(4)
C009 C00G Ru01 125.0(3)
C00H C00G Ru01 119.4(3)
C00H C00G C009 115.3(3)
C00D C00H O003 114.0(3)
C00D C00H C00G 124.0(4)
C00G C00H O003 122.0(3)
C005 C00I H00I 107.8
C00P C00I C005 114.4(4)
C00P C00I H00I 107.8
C00P C00I C00Q 110.4(5)
C00Q C00I C005 108.5(4)
C00Q C00I H00I 107.8
N004 C00J H00J 118.6
N004 C00J C00L 122.8(4)
C00L C00J H00J 118.6
Ru01 C00K H00K 129.1
C006 C00K Ru01 71.3(2)
C006 C00K H00K 119.9
C008 C00K Ru01 72.1(2)
C008 C00K C006 120.2(3)
C008 C00K H00K 119.9
C00J C00L H00L 120.7
C00J C00L C00N 118.7(4)
C00N C00L H00L 120.7
C008 C00M H00F 109.5
C008 C00M H00G 109.5
C008 C00M H00H 109.5
H00F C00M H00G 109.5
H00F C00M H00H 109.5
H00G C00M H00H 109.5
C00B C00N C00L 120.0(4)
C00B C00N H00N 120.0
C00L C00N H00N 120.0
C007 C00O H00M 109.5
C007 C00O H00O 109.5
C007 C00O H00P 109.5
H00M C00O H00O 109.5
H00M C00O H00P 109.5
H00O C00O H00P 109.5
C00I C00P H00Q 109.5
C00I C00P H00R 109.5
C00I C00P H00S 109.5
H00Q C00P H00R 109.5
H00Q C00P H00S 109.5
H00R C00P H00S 109.5
C00I C00Q H00T 109.5
C00I C00Q H00U 109.5
C00I C00Q H00V 109.5
H00T C00Q H00U 109.5
H00T C00Q H00V 109.5
H00U C00Q H00V 109.5

loop_
_geom_bond_atom_site_label_1
_geom_bond_atom_site_label_2
_geom_bond_distance
Ru01 Cl02 2.4093(11)
Ru01 N004 2.114(3)
Ru01 C005 2.223(4)
Ru01 C006 2.177(3)
Ru01 C008 2.190(4)
Ru01 C00A 2.257(4)
Ru01 C00C 2.255(3)
Ru01 C00G 2.073(3)
Ru01 C00K 2.164(4)
O003 C00F 1.350(5)
O003 C00H 1.419(5)
N004 C00F 1.324(5)
N004 C00J 1.353(5)
C005 C006 1.397(6)
C005 C00C 1.431(6)
C005 C00I 1.521(6)
C006 H006 0.9300
C006 C00K 1.427(5)
C007 C009 1.375(6)
C007 C00E 1.395(7)
C007 C00O 1.511(6)
C008 C00A 1.424(6)
C008 C00K 1.415(5)
C008 C00M 1.499(6)
C009 H009 0.9300
C009 C00G 1.396(5)
C00A H00A 0.9300
C00A C00C 1.388(6)
C00B H00B 0.9300
C00B C00F 1.403(6)
C00B C00N 1.349(7)
C00C H00C 0.9300
C00D H00D 0.9300
C00D C00E 1.388(6)
C00D C00H 1.379(5)
C00E H00E 0.9300
C00G C00H 1.380(6)
C00I H00I 0.9800
C00I C00P 1.494(6)
C00I C00Q 1.517(6)
C00J H00J 0.9300
C00J C00L 1.362(7)
C00K H00K 0.9300
C00L H00L 0.9300
C00L C00N 1.379(8)
C00M H00F 0.9600
C00M H00G 0.9600
C00M H00H 0.9600
C00N H00N 0.9300
C00O H00M 0.9600
C00O H00O 0.9600
C00O H00P 0.9600
C00P H00Q 0.9600
C00P H00R 0.9600
C00P H00S 0.9600
C00Q H00T 0.9600
C00Q H00U 0.9600
C00Q H00V 0.9600

loop_
_geom_torsion_atom_site_label_1
_geom_torsion_atom_site_label_2
_geom_torsion_atom_site_label_3
_geom_torsion_atom_site_label_4
_geom_torsion
Ru01 N004 C00F O003 8.4(5)
Ru01 N004 C00F C00B -170.5(3)
Ru01 N004 C00J C00L 170.1(4)
Ru01 C005 C006 C00K 53.9(3)
Ru01 C005 C00C C00A -53.1(3)
Ru01 C005 C00I C00P 63.0(6)
Ru01 C005 C00I C00Q -173.4(4)
Ru01 C006 C00K C008 55.0(3)
Ru01 C008 C00A C00C 52.1(3)
Ru01 C008 C00K C006 -54.6(3)
Ru01 C00A C00C C005 52.2(3)
Ru01 C00G C00H O003 -6.7(5)
Ru01 C00G C00H C00D 171.2(3)
N004 C00J C00L C00N 1.2(8)
C005 C006 C00K Ru01 -55.3(3)
C005 C006 C00K C008 -0.3(5)
C006 C005 C00C Ru01 54.4(3)
C006 C005 C00C C00A 1.3(5)
C006 C005 C00I C00P -27.8(6)
C006 C005 C00I C00Q 95.8(5)
C007 C009 C00G Ru01 -171.6(3)
C007 C009 C00G C00H 3.4(6)
C008 C00A C00C Ru01 -50.6(3)
C008 C00A C00C C005 1.5(6)
C009 C007 C00E C00D 0.6(7)
C009 C00G C00H O003 178.0(4)
C009 C00G C00H C00D -4.2(6)
C00A C008 C00K Ru01 57.7(3)
C00A C008 C00K C006 3.1(5)
C00C C005 C006 Ru01 -55.8(3)
C00C C005 C006 C00K -1.9(5)
C00C C005 C00I C00P 155.1(5)
C00C C005 C00I C00Q -81.3(5)
C00E C007 C009 C00G -1.8(7)
C00E C00D C00H O003 -178.8(4)
C00E C00D C00H C00G 3.2(7)
C00F O003 C00H C00D 134.3(4)
C00F O003 C00H C00G -47.7(5)
C00F N004 C00J C00L -1.5(7)
C00F C00B C00N C00L -0.5(8)
C00H O003 C00F N004 46.0(5)
C00H O003 C00F C00B -135.1(4)
C00H C00D C00E C007 -1.3(7)
C00I C005 C006 Ru01 127.1(4)
C00I C005 C006 C00K -179.0(3)
C00I C005 C00C Ru01 -128.4(4)
C00I C005 C00C C00A 178.5(4)
C00J N004 C00F O003 179.6(4)
C00J N004 C00F C00B 0.7(6)
C00J C00L C00N C00B -0.2(8)
C00K C008 C00A Ru01 -55.8(3)
C00K C008 C00A C00C -3.7(5)
C00M C008 C00A Ru01 125.3(4)
C00M C008 C00A C00C 177.3(4)
C00M C008 C00K Ru01 -123.3(3)
C00M C008 C00K C006 -177.9(3)
C00N C00B C00F O003 -178.7(4)
C00N C00B C00F N004 0.2(7)
C00O C007 C009 C00G 177.1(5)
C00O C007 C00E C00D -178.2(5)
